data_7017896
loop_
_publ_author_name
'Beck, John F.'
'Schmidt, Joseph A. R.'

_publ_section_title
;
 Isolation and characterization of main group and late transition metal
 complexes using orthometallated imine ligands.
;
_journal_issue 3
_journal_name_full 'Dalton transactions (Cambridge, England : 2003)'
_journal_page_first 860
_journal_page_last 870
_journal_paper_doi 10.1039/c1dt11629k
_journal_volume 41
_journal_year 2012
_chemical_formula_sum 'C61 H68 Al Cl N2 O4'
_chemical_formula_weight 955.60
_chemical_name_systematic
;
?
;
_space_group_IT_number 2
_symmetry_cell_setting triclinic
_symmetry_space_group_name_Hall '-P 1'
_symmetry_space_group_name_H-M 'P -1'
_atom_sites_solution_hydrogens geom
_atom_sites_solution_primary direct
_atom_sites_solution_secondary difmap
_audit_creation_method SHELXL-97
_cell_angle_alpha 71.820(4)
_cell_angle_beta 71.903(4)
_cell_angle_gamma 77.483(4)
_cell_formula_units_Z 2
_cell_length_a 13.732(3)
_cell_length_b 14.066(3)
_cell_length_c 15.398(3)
_cell_measurement_reflns_used 9446
_cell_measurement_temperature 140
_cell_measurement_theta_max 32.33
_cell_measurement_theta_min 2.34
_cell_volume 2662.2(10)
_computing_cell_refinement 'Bruker SAINT v6.22'
_computing_data_collection 'Bruker SMART v5.625'
_computing_data_reduction 'Bruker SAINT v6.22'
_computing_molecular_graphics 'Bruker SHELXTL'
_computing_publication_material 'Bruker SHELXTL'
_computing_structure_refinement 'SHELXL-97 (Sheldrick, 1997)'
_computing_structure_solution 'SHELXS-97 (Sheldrick, 1990)'
_diffrn_ambient_temperature 140
_diffrn_measured_fraction_theta_full 1.000
_diffrn_measured_fraction_theta_max 1.000
_diffrn_measurement_device_type 'SMART CCD'
_diffrn_measurement_method \w-scan
_diffrn_radiation_monochromator graphite
_diffrn_radiation_source 'fine-focus sealed tube'
_diffrn_radiation_type MoK\a
_diffrn_radiation_wavelength 0.71073
_diffrn_reflns_av_R_equivalents 0.0426
_diffrn_reflns_av_sigmaI/netI 0.0456
_diffrn_reflns_limit_h_max 16
_diffrn_reflns_limit_h_min -17
_diffrn_reflns_limit_k_max 17
_diffrn_reflns_limit_k_min -17
_diffrn_reflns_limit_l_max 19
_diffrn_reflns_limit_l_min -19
_diffrn_reflns_number 26328
_diffrn_reflns_theta_full 26.37
_diffrn_reflns_theta_max 26.37
_diffrn_reflns_theta_min 1.44
_exptl_absorpt_coefficient_mu 0.137
_exptl_absorpt_correction_T_max 1.00
_exptl_absorpt_correction_T_min 0.749979
_exptl_absorpt_correction_type empirical
_exptl_absorpt_process_details SADABS
_exptl_crystal_colour yellow
_exptl_crystal_density_diffrn 1.192
_exptl_crystal_density_method 'not measured'
_exptl_crystal_description block
_exptl_crystal_F_000 1020
_exptl_crystal_size_max 0.25
_exptl_crystal_size_mid 0.20
_exptl_crystal_size_min 0.10
_refine_diff_density_max 1.386
_refine_diff_density_min -0.638
_refine_diff_density_rms 0.080
_refine_ls_extinction_coef 0.025(2)
_refine_ls_extinction_expression Fc^*^=kFc[1+0.001xFc^2^\l^3^/sin(2\q)]^-1/4^
_refine_ls_extinction_method SHELXL
_refine_ls_goodness_of_fit_ref 1.048
_refine_ls_hydrogen_treatment constr
_refine_ls_matrix_type full
_refine_ls_number_parameters 570
_refine_ls_number_reflns 10900
_refine_ls_number_restraints 12
_refine_ls_restrained_S_all 1.048
_refine_ls_R_factor_all 0.0854
_refine_ls_R_factor_gt 0.0727
_refine_ls_shift/su_max 0.009
_refine_ls_shift/su_mean 0.000
_refine_ls_structure_factor_coef Fsqd
_refine_ls_weighting_details 'calc w=1/[\s^2^(Fo^2^)+(0.0985P)^2^+3.6176P] where P=(Fo^2^+2Fc^2^)/3'
_refine_ls_weighting_scheme calc
_refine_ls_wR_factor_gt 0.1932
_refine_ls_wR_factor_ref 0.2056
_reflns_number_gt 8984
_reflns_number_total 10900
_reflns_threshold_expression >2sigma(I)
_cod_data_source_file c1dt11629k.txt
_cod_data_source_block (2)
_cod_depositor_comments
;
The following automatic conversions were performed:

'_symmetry_cell_setting' value 'Triclinic' changed to 'triclinic'
according to /home/saulius/struct/CIF-dictionaries/cif_core.dic
dictionary named 'cif_core.dic' version 2.4.1 from 2010-06-29.

Automatic conversion script
Id: cif_fix_values 1715 2011-07-08 13:25:40Z adriana 
;
_cod_original_cell_volume 2662.4(9)
_cod_original_sg_symbol_H-M 'P-1 '
_cod_database_code 7017896

loop_
_symmetry_equiv_pos_as_xyz
'x, y, z'
'-x, -y, -z'

loop_
_atom_site_label
_atom_site_type_symbol
_atom_site_fract_x
_atom_site_fract_y
_atom_site_fract_z
_atom_site_U_iso_or_equiv
_atom_site_adp_type
_atom_site_occupancy
_atom_site_symmetry_multiplicity
_atom_site_calc_flag
_atom_site_refinement_flags
_atom_site_disorder_assembly
_atom_site_disorder_group
Cl1 Cl 0.53525(5) 0.47263(5) 0.24431(5) 0.03403(19) Uani 1 1 d . . .
O1 O 0.58152(14) 0.38656(15) 0.49403(13) 0.0322(4) Uani 1 1 d . . .
N1 N 0.63014(15) 0.20140(15) 0.35654(15) 0.0240(4) Uani 1 1 d . . .
C1 C 0.62534(18) 0.27227(18) 0.17610(17) 0.0238(5) Uani 1 1 d . . .
Al1 Al 0.65699(5) 0.34212(5) 0.25919(5) 0.02066(18) Uani 1 1 d . . .
N2 N 0.80024(15) 0.37204(15) 0.16778(14) 0.0230(4) Uani 1 1 d . . .
O2 O 0.67466(17) 0.44645(16) 0.56290(14) 0.0393(5) Uani 1 1 d . . .
C2 C 0.61121(19) 0.30228(18) 0.08691(18) 0.0255(5) Uani 1 1 d . . .
O3 O 0.60999(16) 0.39787(14) 0.02693(13) 0.0329(4) Uani 1 1 d . . .
C3 C 0.5916(2) 0.2383(2) 0.04271(19) 0.0307(6) Uani 1 1 d . . .
O4 O 0.58026(17) 0.28995(15) -0.04532(14) 0.0389(5) Uani 1 1 d . . .
C4 C 0.5842(2) 0.1377(2) 0.0862(2) 0.0384(7) Uani 1 1 d . . .
H4A H 0.5734 0.0949 0.0555 0.046 Uiso 1 1 calc R . .
C5 C 0.5938(2) 0.1035(2) 0.1783(2) 0.0352(6) Uani 1 1 d . . .
H5A H 0.5871 0.0366 0.2119 0.042 Uiso 1 1 calc R . .
C7 C 0.6061(2) 0.3891(2) -0.0612(2) 0.0371(6) Uani 1 1 d . . .
H7A H 0.6726 0.3975 -0.1072 0.045 Uiso 1 1 calc R . .
H7B H 0.5543 0.4405 -0.0853 0.045 Uiso 1 1 calc R . .
C8 C 0.61530(19) 0.13760(18) 0.31855(19) 0.0268(5) Uani 1 1 d . . .
H8A H 0.6060 0.0718 0.3542 0.032 Uiso 1 1 calc R . .
C9 C 0.6174(2) 0.17113(17) 0.45769(18) 0.0258(5) Uani 1 1 d . . .
C10 C 0.7046(2) 0.13936(19) 0.49368(19) 0.0301(6) Uani 1 1 d . . .
C11 C 0.6882(2) 0.1115(2) 0.5914(2) 0.0390(7) Uani 1 1 d . . .
H11A H 0.7447 0.0900 0.6172 0.047 Uiso 1 1 calc R . .
C12 C 0.5895(2) 0.1152(2) 0.6512(2) 0.0410(7) Uani 1 1 d . . .
H12A H 0.5801 0.0955 0.7165 0.049 Uiso 1 1 calc R . .
C13 C 0.5045(2) 0.1482(2) 0.6139(2) 0.0353(6) Uani 1 1 d . . .
H13A H 0.4384 0.1507 0.6546 0.042 Uiso 1 1 calc R . .
C14 C 0.5164(2) 0.17752(18) 0.51672(18) 0.0279(5) Uani 1 1 d . . .
C15 C 0.8133(2) 0.1321(2) 0.4288(2) 0.0339(6) Uani 1 1 d . . .
H15A H 0.8112 0.1778 0.3665 0.041 Uiso 1 1 calc R . .
C16 C 0.8908(2) 0.1647(3) 0.4636(3) 0.0490(8) Uani 1 1 d . . .
H16A H 0.8674 0.2320 0.4705 0.073 Uiso 1 1 calc R . .
H16B H 0.9571 0.1630 0.4184 0.073 Uiso 1 1 calc R . .
H16C H 0.8965 0.1194 0.5236 0.073 Uiso 1 1 calc R . .
C17 C 0.8492(3) 0.0256(2) 0.4168(3) 0.0500(8) Uani 1 1 d . . .
H17A H 0.8001 0.0064 0.3946 0.075 Uiso 1 1 calc R . .
H17B H 0.8545 -0.0205 0.4765 0.075 Uiso 1 1 calc R . .
H17C H 0.9155 0.0237 0.3716 0.075 Uiso 1 1 calc R . .
C18 C 0.4224(2) 0.2164(2) 0.47703(19) 0.0321(6) Uani 1 1 d . . .
H18A H 0.4469 0.2469 0.4089 0.038 Uiso 1 1 calc R . .
C19 C 0.3504(3) 0.2972(3) 0.5213(3) 0.0530(9) Uani 1 1 d . . .
H19A H 0.3882 0.3508 0.5129 0.080 Uiso 1 1 calc R . .
H19B H 0.3228 0.2683 0.5878 0.080 Uiso 1 1 calc R . .
H19C H 0.2949 0.3234 0.4914 0.080 Uiso 1 1 calc R . .
C20 C 0.3631(3) 0.1308(3) 0.4900(3) 0.0590(10) Uani 1 1 d . . .
H20A H 0.4089 0.0802 0.4617 0.089 Uiso 1 1 calc R . .
H20B H 0.3075 0.1569 0.4601 0.089 Uiso 1 1 calc R . .
H20C H 0.3356 0.1015 0.5564 0.089 Uiso 1 1 calc R . .
C21 C 0.71586(19) 0.38472(17) 0.34490(17) 0.0236(5) Uani 1 1 d . . .
C22 C 0.6783(2) 0.40078(18) 0.43323(18) 0.0261(5) Uani 1 1 d . . .
C23 C 0.7324(2) 0.4394(2) 0.47535(18) 0.0315(6) Uani 1 1 d . . .
C24 C 0.8283(2) 0.4679(2) 0.4293(2) 0.0365(6) Uani 1 1 d . . .
H24A H 0.8632 0.4948 0.4572 0.044 Uiso 1 1 calc R . .
C25 C 0.8712(2) 0.4546(2) 0.3384(2) 0.0328(6) Uani 1 1 d . . .
H25A H 0.9364 0.4725 0.3042 0.039 Uiso 1 1 calc R . .
C26 C 0.81573(19) 0.41432(18) 0.29890(18) 0.0258(5) Uani 1 1 d . . .
C27 C 0.5826(2) 0.4020(2) 0.5803(2) 0.0384(6) Uani 1 1 d . . .
H27A H 0.5832 0.3382 0.6285 0.046 Uiso 1 1 calc R . .
H27B H 0.5215 0.4467 0.6023 0.046 Uiso 1 1 calc R . .
C28 C 0.85593(19) 0.40521(18) 0.20344(18) 0.0258(5) Uani 1 1 d . . .
H28A H 0.9209 0.4228 0.1678 0.031 Uiso 1 1 calc R . .
C29 C 0.83727(18) 0.37232(18) 0.06927(17) 0.0238(5) Uani 1 1 d . . .
C30 C 0.8772(2) 0.2804(2) 0.0461(2) 0.0299(6) Uani 1 1 d . . .
C31 C 0.9104(2) 0.2820(2) -0.0490(2) 0.0379(6) Uani 1 1 d . . .
H31A H 0.9371 0.2219 -0.0663 0.045 Uiso 1 1 calc R . .
C32 C 0.9043(2) 0.3715(2) -0.1186(2) 0.0404(7) Uani 1 1 d . . .
H32A H 0.9275 0.3714 -0.1821 0.048 Uiso 1 1 calc R . .
C33 C 0.8640(2) 0.4610(2) -0.09413(19) 0.0334(6) Uani 1 1 d . . .
H33A H 0.8600 0.5207 -0.1416 0.040 Uiso 1 1 calc R . .
C34 C 0.82900(19) 0.46352(19) 0.00036(18) 0.0267(5) Uani 1 1 d . . .
C35 C 0.8864(2) 0.1832(2) 0.1234(2) 0.0344(6) Uani 1 1 d . . .
H35A H 0.8295 0.1899 0.1793 0.041 Uiso 1 1 calc R . .
C36 C 0.8762(3) 0.0907(2) 0.0965(3) 0.0509(8) Uani 1 1 d . . .
H36A H 0.8124 0.1015 0.0793 0.076 Uiso 1 1 calc R . .
H36B H 0.8767 0.0324 0.1495 0.076 Uiso 1 1 calc R . .
H36C H 0.9330 0.0801 0.0438 0.076 Uiso 1 1 calc R . .
C37 C 0.9878(2) 0.1681(2) 0.1514(3) 0.0450(7) Uani 1 1 d . . .
H37A H 0.9927 0.2267 0.1683 0.067 Uiso 1 1 calc R . .
H37B H 1.0452 0.1580 0.0989 0.067 Uiso 1 1 calc R . .
H37C H 0.9889 0.1100 0.2045 0.067 Uiso 1 1 calc R . .
C38 C 0.7831(2) 0.56294(19) 0.02545(19) 0.0296(5) Uani 1 1 d . . .
H38A H 0.7548 0.5479 0.0943 0.036 Uiso 1 1 calc R . .
C39 C 0.8661(3) 0.6308(3) -0.0019(3) 0.0532(9) Uani 1 1 d . . .
H39A H 0.9206 0.5956 0.0276 0.080 Uiso 1 1 calc R . .
H39B H 0.8366 0.6909 0.0189 0.080 Uiso 1 1 calc R . .
H39C H 0.8935 0.6486 -0.0695 0.080 Uiso 1 1 calc R . .
C40 C 0.6950(3) 0.6171(2) -0.0197(3) 0.0515(9) Uani 1 1 d . . .
H40A H 0.6432 0.5734 -0.0015 0.077 Uiso 1 1 calc R . .
H40B H 0.7212 0.6351 -0.0874 0.077 Uiso 1 1 calc R . .
H40C H 0.6652 0.6771 0.0012 0.077 Uiso 1 1 calc R . .
C41 C 0.64819(15) 0.82358(14) 0.12202(16) 0.0446(7) Uani 1 1 d GD . .
C42 C 0.63532(14) 0.72813(14) 0.18324(16) 0.0467(8) Uani 1 1 d GD . .
H42A H 0.5781 0.6983 0.1906 0.056 Uiso 1 1 calc R . .
C43 C 0.70801(18) 0.67725(12) 0.23350(15) 0.0511(8) Uani 1 1 d GD . .
H43A H 0.6994 0.6134 0.2745 0.061 Uiso 1 1 calc R . .
C44 C 0.79356(17) 0.72183(16) 0.22255(17) 0.0561(9) Uani 1 1 d GD . .
H44A H 0.8422 0.6878 0.2562 0.067 Uiso 1 1 calc R . .
C45 C 0.80643(15) 0.81728(16) 0.16134(18) 0.0568(9) Uani 1 1 d GD . .
H45A H 0.8637 0.8471 0.1540 0.068 Uiso 1 1 calc R . .
C46 C 0.73375(17) 0.86816(12) 0.11107(16) 0.0476(8) Uani 1 1 d GD . .
H46A H 0.7424 0.9320 0.0701 0.057 Uiso 1 1 calc R . .
C47 C 0.5687(4) 0.8760(3) 0.0689(4) 0.0697(12) Uani 1 1 d . . .
H47A H 0.5157 0.8340 0.0856 0.105 Uiso 1 1 calc R . .
H47B H 0.6007 0.8892 0.0021 0.105 Uiso 1 1 calc R . .
H47C H 0.5387 0.9387 0.0848 0.105 Uiso 1 1 calc R . .
C48 C -0.0190(8) 0.7294(7) 0.3864(5) 0.164(4) Uani 1 1 d . . .
H48A H -0.0036 0.6573 0.3999 0.246 Uiso 1 1 calc R . .
H48B H -0.0812 0.7509 0.3655 0.246 Uiso 1 1 calc R . .
H48C H -0.0284 0.7501 0.4426 0.246 Uiso 1 1 calc R . .
C49 C 0.0611(3) 0.7724(3) 0.3166(2) 0.104(2) Uani 1 1 d GD . .
C50 C 0.1592(4) 0.7185(2) 0.3135(3) 0.106(2) Uani 1 1 d GD . .
H50A H 0.1682 0.6581 0.3589 0.128 Uiso 1 1 calc R . .
C51 C 0.2440(3) 0.7550(4) 0.2425(4) 0.120(3) Uani 1 1 d GD . .
H51A H 0.3096 0.7190 0.2404 0.145 Uiso 1 1 calc R . .
C52 C 0.2306(3) 0.8454(4) 0.1745(3) 0.116(2) Uani 1 1 d GD . .
H52A H 0.2873 0.8698 0.1270 0.140 Uiso 1 1 calc R . .
C53 C 0.1325(3) 0.8993(2) 0.1776(2) 0.136(3) Uani 1 1 d GD . .
H53A H 0.1236 0.9597 0.1322 0.163 Uiso 1 1 calc R . .
C54 C 0.0477(3) 0.8628(2) 0.2486(3) 0.0694(12) Uani 1 1 d GD . .
H54A H -0.0179 0.8988 0.2507 0.083 Uiso 1 1 calc R . .
C6 C 0.61331(19) 0.16901(18) 0.22093(19) 0.0269(5) Uani 1 1 d . . .
C57A C 1.1949(5) 0.3610(5) 0.3240(5) 0.067(3) Uiso 0.434(8) 1 d PG A 1
C61A C 1.1316(4) 0.2926(5) 0.3311(5) 0.0408(19) Uiso 0.434(8) 1 d PGD A 1
H61A H 1.0611 0.3028 0.3597 0.049 Uiso 0.434(8) 1 calc PR A 1
C60A C 1.1736(6) 0.2088(6) 0.2955(7) 0.104(5) Uiso 0.434(8) 1 d PGD A 1
H60A H 1.1313 0.1630 0.3002 0.124 Uiso 0.434(8) 1 calc PR A 1
C58A C 1.2789(6) 0.1936(6) 0.2528(7) 0.141(8) Uiso 0.434(8) 1 d PGD A 1
H58A H 1.3070 0.1375 0.2290 0.169 Uiso 0.434(8) 1 calc PR A 1
C59A C 1.3422(4) 0.2620(6) 0.2457(5) 0.059(3) Uiso 0.434(8) 1 d PGD A 1
H59A H 1.4126 0.2518 0.2172 0.071 Uiso 0.434(8) 1 calc PR A 1
C56A C 1.3002(5) 0.3457(5) 0.2813(5) 0.082(4) Uiso 0.434(8) 1 d PGD A 1
H56A H 1.3425 0.3915 0.2766 0.098 Uiso 0.434(8) 1 calc PR A 1
C55A C 1.180(2) 0.448(2) 0.3393(19) 0.176(10) Uiso 0.434(8) 1 d P A 1
H55A H 1.1085 0.4640 0.3691 0.264 Uiso 0.434(8) 1 calc PR A 1
H55B H 1.1999 0.4973 0.2802 0.264 Uiso 0.434(8) 1 calc PR A 1
H55C H 1.2212 0.4467 0.3800 0.264 Uiso 0.434(8) 1 calc PR A 1
C57B C 1.3187(3) 0.3297(4) 0.2663(4) 0.059(2) Uiso 0.566(8) 1 d PGD A 2
H57A H 1.3887 0.3292 0.2356 0.071 Uiso 0.566(8) 1 calc PR A 2
C58B C 1.2650(4) 0.4090(3) 0.3053(4) 0.0539(18) Uiso 0.566(8) 1 d PGD A 2
H58B H 1.2991 0.4614 0.3006 0.065 Uiso 0.566(8) 1 calc PR A 2
C59B C 1.1604(4) 0.4097(4) 0.3513(4) 0.070(2) Uiso 0.566(8) 1 d PGD A 2
H59B H 1.1245 0.4627 0.3774 0.084 Uiso 0.566(8) 1 calc PR A 2
C60B C 1.1095(3) 0.3313(5) 0.3583(5) 0.083(3) Uiso 0.566(8) 1 d PGD A 2
H60B H 1.0395 0.3318 0.3891 0.099 Uiso 0.566(8) 1 calc PR A 2
C61B C 1.1632(5) 0.2521(4) 0.3193(5) 0.080(3) Uiso 0.566(8) 1 d PGD A 2
H61B H 1.1291 0.1996 0.3240 0.096 Uiso 0.566(8) 1 calc PR A 2
C56B C 1.2678(5) 0.2513(4) 0.2733(4) 0.090(3) Uiso 0.566(8) 1 d PGD A 2
C55B C 1.3054(19) 0.1604(18) 0.2321(17) 0.206(9) Uiso 0.566(8) 1 d P A 2
H55D H 1.2501 0.1208 0.2501 0.309 Uiso 0.566(8) 1 calc PR A 2
H55E H 1.3622 0.1200 0.2560 0.309 Uiso 0.566(8) 1 calc PR A 2
H55F H 1.3276 0.1832 0.1643 0.309 Uiso 0.566(8) 1 calc PR A 2

loop_
_atom_site_aniso_label
_atom_site_aniso_U_11
_atom_site_aniso_U_22
_atom_site_aniso_U_33
_atom_site_aniso_U_23
_atom_site_aniso_U_13
_atom_site_aniso_U_12
Cl1 0.0349(4) 0.0324(3) 0.0378(4) -0.0166(3) -0.0169(3) 0.0110(3)
O1 0.0323(10) 0.0378(10) 0.0265(9) -0.0122(8) -0.0048(8) -0.0036(8)
N1 0.0218(10) 0.0213(10) 0.0265(10) -0.0034(8) -0.0064(8) -0.0023(8)
C1 0.0195(11) 0.0233(11) 0.0286(12) -0.0079(10) -0.0053(9) -0.0027(9)
Al1 0.0211(4) 0.0188(3) 0.0220(4) -0.0054(3) -0.0056(3) -0.0028(3)
N2 0.0232(10) 0.0203(9) 0.0254(10) -0.0062(8) -0.0066(8) -0.0024(8)
O2 0.0496(12) 0.0444(11) 0.0291(10) -0.0150(9) -0.0127(9) -0.0052(9)
C2 0.0240(12) 0.0221(11) 0.0315(13) -0.0072(10) -0.0079(10) -0.0043(9)
O3 0.0469(11) 0.0274(9) 0.0285(9) -0.0038(7) -0.0169(8) -0.0080(8)
C3 0.0310(13) 0.0347(14) 0.0321(13) -0.0113(11) -0.0137(11) -0.0045(11)
O4 0.0521(12) 0.0375(11) 0.0369(11) -0.0101(9) -0.0222(9) -0.0101(9)
C4 0.0490(17) 0.0319(14) 0.0464(17) -0.0159(12) -0.0202(14) -0.0103(12)
C5 0.0422(16) 0.0243(13) 0.0443(16) -0.0079(11) -0.0148(13) -0.0110(11)
C7 0.0482(17) 0.0369(15) 0.0317(14) -0.0058(12) -0.0175(13) -0.0111(13)
C8 0.0255(12) 0.0193(11) 0.0337(13) -0.0038(10) -0.0075(10) -0.0039(9)
C9 0.0301(13) 0.0181(11) 0.0269(12) -0.0016(9) -0.0091(10) -0.0026(9)
C10 0.0298(13) 0.0236(12) 0.0347(14) -0.0021(10) -0.0109(11) -0.0033(10)
C11 0.0372(15) 0.0419(16) 0.0358(15) 0.0008(12) -0.0188(12) -0.0039(12)
C12 0.0456(17) 0.0450(17) 0.0266(14) 0.0002(12) -0.0127(12) -0.0036(13)
C13 0.0333(14) 0.0344(14) 0.0297(14) -0.0002(11) -0.0049(11) -0.0039(11)
C14 0.0293(13) 0.0222(12) 0.0285(13) -0.0008(10) -0.0082(10) -0.0037(10)
C15 0.0263(13) 0.0320(14) 0.0395(15) -0.0022(11) -0.0107(11) -0.0031(11)
C16 0.0348(16) 0.0522(19) 0.063(2) -0.0116(16) -0.0174(15) -0.0098(14)
C17 0.0346(16) 0.0390(17) 0.070(2) -0.0174(16) -0.0030(15) -0.0028(13)
C18 0.0257(13) 0.0317(13) 0.0306(13) 0.0007(11) -0.0066(10) -0.0015(10)
C19 0.0380(17) 0.055(2) 0.065(2) -0.0226(17) -0.0188(16) 0.0141(15)
C20 0.0460(19) 0.0440(18) 0.090(3) -0.0001(18) -0.037(2) -0.0106(15)
C21 0.0261(12) 0.0180(11) 0.0264(12) -0.0045(9) -0.0093(10) -0.0007(9)
C22 0.0294(13) 0.0211(11) 0.0277(12) -0.0052(9) -0.0108(10) -0.0005(9)
C23 0.0428(15) 0.0285(13) 0.0258(13) -0.0080(10) -0.0151(11) 0.0004(11)
C24 0.0445(16) 0.0383(15) 0.0375(15) -0.0115(12) -0.0211(13) -0.0098(12)
C25 0.0325(14) 0.0334(14) 0.0363(14) -0.0071(11) -0.0129(11) -0.0096(11)
C26 0.0285(12) 0.0216(11) 0.0282(12) -0.0049(9) -0.0107(10) -0.0029(9)
C27 0.0458(17) 0.0426(16) 0.0271(13) -0.0128(12) -0.0088(12) -0.0024(13)
C28 0.0228(12) 0.0230(11) 0.0310(13) -0.0055(10) -0.0076(10) -0.0034(9)
C29 0.0185(11) 0.0268(12) 0.0272(12) -0.0106(10) -0.0026(9) -0.0052(9)
C30 0.0241(12) 0.0290(13) 0.0378(14) -0.0142(11) -0.0035(10) -0.0050(10)
C31 0.0357(15) 0.0384(15) 0.0436(16) -0.0249(13) -0.0009(12) -0.0062(12)
C32 0.0399(16) 0.0555(18) 0.0304(14) -0.0224(13) 0.0005(12) -0.0138(14)
C33 0.0338(14) 0.0397(15) 0.0266(13) -0.0082(11) -0.0048(11) -0.0099(12)
C34 0.0233(12) 0.0299(13) 0.0284(13) -0.0099(10) -0.0054(10) -0.0055(10)
C35 0.0286(13) 0.0245(13) 0.0469(16) -0.0120(12) -0.0039(12) -0.0021(10)
C36 0.0482(19) 0.0299(15) 0.075(2) -0.0217(15) -0.0083(17) -0.0054(13)
C37 0.0356(16) 0.0319(15) 0.062(2) -0.0051(14) -0.0134(14) -0.0027(12)
C38 0.0328(13) 0.0245(12) 0.0291(13) -0.0059(10) -0.0057(11) -0.0041(10)
C39 0.0431(18) 0.0441(18) 0.078(3) -0.0324(18) -0.0016(17) -0.0146(15)
C40 0.062(2) 0.0342(16) 0.070(2) -0.0165(15) -0.0384(19) 0.0073(15)
C41 0.0507(18) 0.0339(15) 0.059(2) -0.0222(14) -0.0227(16) 0.0025(13)
C42 0.0495(18) 0.0369(16) 0.0533(19) -0.0183(14) -0.0070(15) -0.0050(14)
C43 0.062(2) 0.0393(17) 0.0476(19) -0.0155(14) -0.0096(16) 0.0024(15)
C44 0.063(2) 0.049(2) 0.063(2) -0.0249(17) -0.0312(19) 0.0138(17)
C45 0.051(2) 0.0486(19) 0.083(3) -0.0323(19) -0.0251(19) -0.0002(16)
C46 0.055(2) 0.0300(15) 0.063(2) -0.0166(14) -0.0184(16) -0.0054(14)
C47 0.086(3) 0.045(2) 0.100(3) -0.022(2) -0.057(3) -0.0009(19)
C48 0.226(10) 0.202(9) 0.104(5) -0.006(5) -0.049(6) -0.154(8)
C49 0.167(6) 0.086(4) 0.084(4) -0.037(3) -0.056(4) -0.015(4)
C50 0.117(5) 0.126(5) 0.111(5) -0.074(4) -0.088(4) 0.064(4)
C51 0.156(7) 0.121(5) 0.105(5) -0.067(4) -0.080(5) 0.063(5)
C52 0.106(5) 0.154(7) 0.095(4) -0.069(5) -0.016(4) 0.008(4)
C53 0.189(8) 0.105(5) 0.113(5) -0.067(4) -0.037(6) 0.031(5)
C54 0.077(3) 0.061(2) 0.069(3) -0.031(2) -0.025(2) 0.023(2)
C6 0.0250(12) 0.0233(12) 0.0339(13) -0.0076(10) -0.0090(10) -0.0043(9)

loop_
_atom_type_symbol
_atom_type_description
_atom_type_scat_dispersion_real
_atom_type_scat_dispersion_imag
_atom_type_scat_source
C C 0.0033 0.0016 'International Tables Vol C Tables 4.2.6.8 and 6.1.1.4'
H H 0.0000 0.0000 'International Tables Vol C Tables 4.2.6.8 and 6.1.1.4'
N N 0.0061 0.0033 'International Tables Vol C Tables 4.2.6.8 and 6.1.1.4'
O O 0.0106 0.0060 'International Tables Vol C Tables 4.2.6.8 and 6.1.1.4'
Al Al 0.0645 0.0514 'International Tables Vol C Tables 4.2.6.8 and 6.1.1.4'
Cl Cl 0.1484 0.1585 'International Tables Vol C Tables 4.2.6.8 and 6.1.1.4'

loop_
_geom_angle_atom_site_label_1
_geom_angle_atom_site_label_2
_geom_angle_atom_site_label_3
_geom_angle
C22 O1 C27 106.5(2)
C8 N1 C9 117.6(2)
C8 N1 Al1 112.67(17)
C9 N1 Al1 129.45(16)
C2 C1 C6 112.4(2)
C2 C1 Al1 134.52(18)
C6 C1 Al1 113.06(18)
C1 Al1 C21 166.54(10)
C1 Al1 N2 93.47(9)
C21 Al1 N2 80.74(9)
C1 Al1 N1 80.18(9)
C21 Al1 N1 92.82(9)
N2 Al1 N1 123.44(8)
C1 Al1 Cl1 97.31(8)
C21 Al1 Cl1 96.14(7)
N2 Al1 Cl1 113.31(7)
N1 Al1 Cl1 123.25(7)
C28 N2 C29 118.2(2)
C28 N2 Al1 113.35(17)
C29 N2 Al1 127.90(15)
C23 O2 C27 105.7(2)
C1 C2 O3 127.6(2)
C1 C2 C3 124.2(2)
O3 C2 C3 108.2(2)
C2 O3 C7 106.8(2)
O4 C3 C4 127.0(2)
O4 C3 C2 110.7(2)
C4 C3 C2 122.3(2)
C3 O4 C7 105.2(2)
C3 C4 C5 116.2(2)
C4 C5 C6 120.3(2)
O3 C7 O4 107.4(2)
N1 C8 C6 119.5(2)
C10 C9 C14 122.3(2)
C10 C9 N1 119.8(2)
C14 C9 N1 117.9(2)
C11 C10 C9 117.6(2)
C11 C10 C15 120.8(2)
C9 C10 C15 121.6(2)
C12 C11 C10 121.3(3)
C11 C12 C13 120.0(3)
C12 C13 C14 121.1(3)
C13 C14 C9 117.7(2)
C13 C14 C18 120.3(2)
C9 C14 C18 122.0(2)
C10 C15 C17 110.6(2)
C10 C15 C16 112.5(3)
C17 C15 C16 110.4(3)
C19 C18 C14 111.8(2)
C19 C18 C20 109.9(3)
C14 C18 C20 111.5(2)
C22 C21 C26 112.3(2)
C22 C21 Al1 134.97(19)
C26 C21 Al1 112.39(18)
C21 C22 O1 127.1(2)
C21 C22 C23 124.4(2)
O1 C22 C23 108.4(2)
O2 C23 C24 127.4(2)
O2 C23 C22 110.4(2)
C24 C23 C22 122.1(2)
C23 C24 C25 116.6(2)
C24 C25 C26 119.8(3)
C25 C26 C21 124.7(2)
C25 C26 C28 120.7(2)
C21 C26 C28 114.5(2)
O1 C27 O2 107.6(2)
N2 C28 C26 118.9(2)
C34 C29 C30 122.2(2)
C34 C29 N2 119.0(2)
C30 C29 N2 118.7(2)
C31 C30 C29 117.8(3)
C31 C30 C35 121.8(2)
C29 C30 C35 120.4(2)
C32 C31 C30 121.0(3)
C33 C32 C31 120.2(3)
C32 C33 C34 121.2(3)
C33 C34 C29 117.6(2)
C33 C34 C38 120.1(2)
C29 C34 C38 122.3(2)
C30 C35 C36 112.8(3)
C30 C35 C37 110.9(2)
C36 C35 C37 110.6(2)
C34 C38 C39 110.8(2)
C34 C38 C40 112.1(2)
C39 C38 C40 110.6(3)
C42 C41 C46 120.0
C42 C41 C47 118.6(2)
C46 C41 C47 121.4(2)
C41 C42 C43 120.0
C44 C43 C42 120.0
C43 C44 C45 120.0
C46 C45 C44 120.0
C45 C46 C41 120.0
C48 C49 C50 116.5(6)
C48 C49 C54 123.4(6)
C50 C49 C54 120.0
C49 C50 C51 120.0
C52 C51 C50 120.0
C51 C52 C53 120.0
C52 C53 C54 120.0
C53 C54 C49 120.0
C5 C6 C1 124.5(2)
C5 C6 C8 121.2(2)
C1 C6 C8 114.1(2)
C55A C57A C61A 135.3(12)
C55A C57A C56A 104.2(13)
C61A C57A C56A 120.0
C57A C61A C60A 120.0
C58A C60A C61A 120.0
C59A C58A C60A 120.0
C58A C59A C56A 120.0
C59A C56A C57A 120.0
C58B C57B C56B 120.0
C57B C58B C59B 120.0
C60B C59B C58B 120.0
C59B C60B C61B 120.0
C56B C61B C60B 120.0
C61B C56B C57B 120.0
C61B C56B C55B 109.1(10)
C57B C56B C55B 130.8(10)

loop_
_geom_bond_atom_site_label_1
_geom_bond_atom_site_label_2
_geom_bond_distance
Cl1 Al1 2.2051(10)
O1 C22 1.381(3)
O1 C27 1.417(3)
N1 C8 1.292(3)
N1 C9 1.445(3)
N1 Al1 2.103(2)
C1 C2 1.368(4)
C1 C6 1.422(3)
C1 Al1 2.026(3)
Al1 C21 2.030(3)
Al1 N2 2.073(2)
N2 C28 1.296(3)
N2 C29 1.441(3)
O2 C23 1.357(3)
O2 C27 1.445(4)
C2 O3 1.373(3)
C2 C3 1.396(4)
O3 C7 1.419(3)
C3 O4 1.363(3)
C3 C4 1.375(4)
O4 C7 1.441(3)
C4 C5 1.388(4)
C5 C6 1.395(4)
C8 C6 1.436(4)
C9 C10 1.403(4)
C9 C14 1.403(4)
C10 C11 1.389(4)
C10 C15 1.518(4)
C11 C12 1.382(4)
C12 C13 1.388(4)
C13 C14 1.388(4)
C14 C18 1.522(4)
C15 C17 1.524(4)
C15 C16 1.532(4)
C18 C19 1.520(4)
C18 C20 1.525(4)
C21 C22 1.368(4)
C21 C26 1.420(3)
C22 C23 1.400(4)
C23 C24 1.368(4)
C24 C25 1.393(4)
C25 C26 1.401(4)
C26 C28 1.437(4)
C29 C34 1.395(4)
C29 C30 1.400(4)
C30 C31 1.387(4)
C30 C35 1.517(4)
C31 C32 1.381(5)
C32 C33 1.376(4)
C33 C34 1.393(4)
C34 C38 1.519(4)
C35 C36 1.529(4)
C35 C37 1.536(4)
C38 C39 1.520(4)
C38 C40 1.523(4)
C41 C42 1.3900
C41 C46 1.3900
C41 C47 1.495(4)
C42 C43 1.3900
C43 C44 1.3900
C44 C45 1.3900
C45 C46 1.3900
C48 C49 1.371(8)
C49 C50 1.3900
C49 C54 1.3900
C50 C51 1.3900
C51 C52 1.3900
C52 C53 1.3900
C53 C54 1.3900
C57A C55A 1.27(3)
C57A C61A 1.3900
C57A C56A 1.3900
C61A C60A 1.3900
C60A C58A 1.3900
C58A C59A 1.3900
C59A C56A 1.3900
C57B C58B 1.3900
C57B C56B 1.3900
C58B C59B 1.3900
C59B C60B 1.3900
C60B C61B 1.3900
C61B C56B 1.3900
C56B C55B 1.52(3)
